data_2204878
loop_
_publ_author_name
'Rozycka-Sokolowska, Ewa'
'Girek, Tomasz'
'Marciniak, Bernard'
'Pavlyuk, Volodymyr'
'Drabowicz, Jozef'
'Matsumoto, Kyoshi'

_publ_section_title
;
 5-(<i>N</i>,<i>N</i>-Diethylamino)-4,6-diphenyl-1,2,3-triazine
;
_journal_issue 1
_journal_name_full 'Acta Crystallographica Section E'
_journal_page_first o93
_journal_page_last o95
_journal_paper_doi 10.1107/S1600536804032003
_journal_volume 61
_journal_year 2005
_chemical_formula_iupac 'C19 H20 N4'
_chemical_formula_moiety 'C19 H20 N4'
_chemical_formula_sum 'C19 H20 N4'
_chemical_formula_weight 304.39
_chemical_name_systematic
;
5-(N,N-Diethylamino)-4,6-diphenyl-1,2,3-triazine
;
_space_group_IT_number 29
_symmetry_cell_setting orthorhombic
_symmetry_space_group_name_Hall 'P 2c -2ac'
_symmetry_space_group_name_H-M 'P c a 21'
_atom_sites_solution_hydrogens geom
_atom_sites_solution_primary direct
_atom_sites_solution_secondary difmap
_audit_creation_method SHELXL-97
_cell_angle_alpha 90.00
_cell_angle_beta 90.00
_cell_angle_gamma 90.00
_cell_formula_units_Z 4
_cell_length_a 12.535(3)
_cell_length_b 7.856(2)
_cell_length_c 16.253(3)
_cell_measurement_reflns_used 20
_cell_measurement_temperature 293(2)
_cell_measurement_theta_max 16
_cell_measurement_theta_min 10
_cell_volume 1600.5(6)
_computing_cell_refinement 'DARCH Package'
_computing_data_collection 'DARCH Package (reference?)'
_computing_data_reduction 'DARCH Package'
_computing_molecular_graphics
;
ORTEP-3 (Farrugia, 1997) and PLATON (Spek, 2000)
;
_computing_publication_material SHELXL97
_computing_structure_refinement 'SHELXL97 (Sheldrick, 1997)'
_computing_structure_solution 'SHELXS97 (Sheldrick, 1990)'
_diffrn_ambient_temperature 293(2)
_diffrn_measured_fraction_theta_full 1.000
_diffrn_measured_fraction_theta_max 1.000
_diffrn_measurement_device_type DARCH-1
_diffrn_measurement_method \w-2\q
_diffrn_radiation_monochromator graphite
_diffrn_radiation_source 'BSW x-ray tube'
_diffrn_radiation_type MoK\a
_diffrn_radiation_wavelength 0.71069
_diffrn_reflns_av_R_equivalents 0.0203
_diffrn_reflns_av_sigmaI/netI 0.0250
_diffrn_reflns_limit_h_max 16
_diffrn_reflns_limit_h_min 0
_diffrn_reflns_limit_k_max 10
_diffrn_reflns_limit_k_min 0
_diffrn_reflns_limit_l_max 20
_diffrn_reflns_limit_l_min -10
_diffrn_reflns_number 3080
_diffrn_reflns_theta_full 27.44
_diffrn_reflns_theta_max 27.44
_diffrn_reflns_theta_min 2.51
_diffrn_standards_decay_% 2.3
_diffrn_standards_interval_count 100
_diffrn_standards_number 3
_exptl_absorpt_coefficient_mu 0.077
_exptl_absorpt_correction_T_max 0.998
_exptl_absorpt_correction_T_min 0.957
_exptl_absorpt_correction_type refdelf
_exptl_absorpt_process_details '(DIFABS; Walker & Stuart, 1983)'
_exptl_crystal_colour 'clear pale yellow'
_exptl_crystal_density_diffrn 1.263
_exptl_crystal_density_method 'not measured'
_exptl_crystal_description needle
_exptl_crystal_F_000 648
_exptl_crystal_size_max 0.50
_exptl_crystal_size_mid 0.06
_exptl_crystal_size_min 0.02
_refine_diff_density_max 0.114
_refine_diff_density_min -0.137
_refine_ls_extinction_method none
_refine_ls_goodness_of_fit_ref 1.057
_refine_ls_hydrogen_treatment constr
_refine_ls_matrix_type full
_refine_ls_number_parameters 213
_refine_ls_number_reflns 1895
_refine_ls_number_restraints 1
_refine_ls_restrained_S_all 1.057
_refine_ls_R_factor_all 0.0435
_refine_ls_R_factor_gt 0.0346
_refine_ls_shift/su_max 0.006
_refine_ls_shift/su_mean 0.001
_refine_ls_structure_factor_coef Fsqd
_refine_ls_weighting_details 'calc w=1/[\s^2^(Fo^2^)+(0.0374P)^2^] where P=(Fo^2^+2Fc^2^)/3'
_refine_ls_weighting_scheme calc
_refine_ls_wR_factor_gt 0.0861
_refine_ls_wR_factor_ref 0.0875
_reflns_number_gt 1563
_reflns_number_total 1894
_reflns_threshold_expression I>2\s(I)
_cod_data_source_file dn6169.cif
_cod_data_source_block I
_cod_original_sg_symbol_H-M Pca21
_cod_database_code 2204878
_cod_database_fobs_code 2204878

loop_
_symmetry_equiv_pos_as_xyz
'x, y, z'
'-x, -y, z+1/2'
'x+1/2, -y, z'
'-x+1/2, y, z+1/2'

loop_
_atom_site_label
_atom_site_fract_x
_atom_site_fract_y
_atom_site_fract_z
_atom_site_U_iso_or_equiv
_atom_site_adp_type
_atom_site_calc_flag
_atom_site_refinement_flags
_atom_site_occupancy
_atom_site_type_symbol
N1 0.59182(17) 0.0192(2) 0.00777(13) 0.0810(5) Uani d . 1 N
N2 0.66218(18) 0.0129(3) -0.05176(15) 0.0885(6) Uani d . 1 N
N3 0.73609(18) 0.1380(3) -0.05968(14) 0.0887(5) Uani d . 1 N
N4 0.67108(14) 0.4116(2) 0.11396(12) 0.0761(5) Uani d . 1 N
C1 0.5380(2) 0.1223(3) 0.21012(14) 0.0816(6) Uani d . 1 C
H1 0.6071 0.1496 0.2262 0.091(2) Uiso calc R 1 H
C2 0.4612(2) 0.0825(3) 0.26871(17) 0.0898(7) Uani d . 1 C
H2 0.4798 0.0832 0.3241 0.091(2) Uiso calc R 1 H
C3 0.3605(2) 0.0430(3) 0.24700(19) 0.0933(7) Uani d . 1 C
H3 0.3101 0.0179 0.2872 0.091(2) Uiso calc R 1 H
C4 0.3328(2) 0.0398(3) 0.16653(18) 0.0896(7) Uani d . 1 C
H4 0.2634 0.0129 0.1511 0.091(2) Uiso calc R 1 H
C5 0.40901(18) 0.0770(3) 0.10711(17) 0.0809(6) Uani d . 1 C
H5 0.3900 0.0717 0.0519 0.091(2) Uiso calc R 1 H
C6 0.51085(18) 0.1210(3) 0.12755(16) 0.0774(6) Uani d . 1 C
C7 0.59099(17) 0.1478(3) 0.06241(14) 0.0706(5) Uani d . 1 C
C8 0.66612(16) 0.2824(3) 0.05852(13) 0.0700(5) Uani d . 1 C
C9 0.73699(16) 0.2707(3) -0.00903(14) 0.0704(5) Uani d . 1 C
C10 0.81407(17) 0.4004(3) -0.03567(14) 0.0740(5) Uani d . 1 C
C11 0.9153(2) 0.3544(4) -0.06073(17) 0.0891(7) Uani d . 1 C
H11 0.9372 0.2422 -0.0539 0.091(2) Uiso calc R 1 H
C12 0.9838(2) 0.4682(5) -0.09500(18) 0.1002(9) Uani d . 1 C
H12 1.0512 0.4329 -0.1118 0.091(2) Uiso calc R 1 H
C13 0.9543(2) 0.6324(4) -0.10476(19) 0.0940(7) Uani d . 1 C
H13 1.0012 0.7104 -0.1281 0.091(2) Uiso calc R 1 H
C14 0.8530(2) 0.6841(4) -0.07967(16) 0.0924(7) Uani d . 1 C
H14 0.8316 0.7966 -0.0862 0.091(2) Uiso calc R 1 H
C15 0.78562(19) 0.5672(3) -0.04542(15) 0.0794(6) Uani d . 1 C
H15 0.7183 0.6022 -0.0282 0.091(2) Uiso calc R 1 H
C16 0.57540(17) 0.4903(3) 0.14752(19) 0.0774(6) Uani d . 1 C
H16A 0.5668 0.4543 0.2042 0.072(3) Uiso calc R 1 H
H16B 0.5139 0.4500 0.1169 0.072(3) Uiso calc R 1 H
C17 0.77252(17) 0.4671(3) 0.14785(17) 0.0773(6) Uani d . 1 C
H17A 0.8290 0.4021 0.1218 0.072(3) Uiso calc R 1 H
H17B 0.7831 0.5857 0.1333 0.072(3) Uiso calc R 1 H
C18 0.5775(2) 0.6783(3) 0.1446(2) 0.0992(8) Uani d . 1 C
H18A 0.6394 0.7192 0.1732 0.107(4) Uiso calc R 1 H
H18B 0.5144 0.7226 0.1703 0.107(4) Uiso calc R 1 H
H18C 0.5801 0.7152 0.0883 0.107(4) Uiso calc R 1 H
C19 0.7836(2) 0.4505(5) 0.23671(19) 0.1035(9) Uani d . 1 C
H19A 0.7336 0.5244 0.2635 0.107(4) Uiso calc R 1 H
H19B 0.8548 0.4812 0.2526 0.107(4) Uiso calc R 1 H
H19C 0.7698 0.3348 0.2525 0.107(4) Uiso calc R 1 H

loop_
_atom_site_aniso_label
_atom_site_aniso_U_11
_atom_site_aniso_U_22
_atom_site_aniso_U_33
_atom_site_aniso_U_12
_atom_site_aniso_U_13
_atom_site_aniso_U_23
N1 0.0980(13) 0.0732(11) 0.0716(12) -0.0083(9) 0.0038(10) -0.0026(9)
N2 0.0922(15) 0.0815(12) 0.0719(12) -0.0058(11) 0.0047(12) -0.0078(10)
N3 0.0907(13) 0.0771(12) 0.0782(13) -0.0063(11) -0.0001(10) -0.0082(11)
N4 0.0759(10) 0.0794(10) 0.0730(12) 0.0009(8) -0.0014(9) -0.0038(9)
C1 0.0862(16) 0.0812(14) 0.0694(13) -0.0105(11) -0.0051(12) 0.0069(11)
C2 0.1099(19) 0.0897(16) 0.0698(15) -0.0139(14) -0.0016(13) -0.0002(13)
C3 0.0941(18) 0.0821(15) 0.083(2) -0.0160(14) 0.0096(16) 0.0040(13)
C4 0.0875(14) 0.0892(15) 0.0798(2) -0.0088(11) -0.0011(14) -0.0086(14)
C5 0.0801(13) 0.0835(14) 0.0753(15) 0.0043(11) 0.0053(11) 0.0016(12)
C6 0.0840(13) 0.0765(10) 0.0757(16) 0.0063(10) 0.0075(12) 0.0045(11)
C7 0.0744(12) 0.0748(11) 0.0625(12) 0.0085(9) -0.0067(9) 0.0018(10)
C8 0.0727(12) 0.0697(11) 0.0676(13) 0.0095(9) -0.0033(10) -0.0049(10)
C9 0.0833(12) 0.0677(11) 0.0702(13) -0.0035(9) -0.0009(10) -0.0067(10)
C10 0.0803(12) 0.0844(13) 0.0724(13) -0.0018(10) 0.0050(10) -0.0018(10)
C11 0.0903(16) 0.0950(16) 0.0820(16) -0.0093(13) 0.0058(12) -0.0072(13)
C12 0.0905(12) 0.0951(3) 0.0843(19) -0.0107(15) 0.0055(12) -0.0024(17)
C13 0.1012(19) 0.0966(18) 0.0842(17) -0.0174(14) 0.0009(14) 0.0062(14)
C14 0.1143(19) 0.0897(15) 0.0732(15) -0.0100(14) 0.0084(14) -0.0047(12)
C15 0.0769(13) 0.0967(15) 0.0644(13) -0.0011(11) 0.0057(11) 0.0017(12)
C16 0.0694(11) 0.0812(12) 0.0816(15) -0.0013(9) 0.0081(11) 0.0034(11)
C17 0.0746(12) 0.0766(12) 0.0806(16) -0.0035(9) -0.0064(11) -0.0056(11)
C18 0.0956(16) 0.0722(13) 0.130(2) 0.0086(11) -0.0009(17) -0.0041(15)
C19 0.0866(16) 0.138(2) 0.0857(19) 0.0025(15) -0.0099(14) -0.0179(17)

loop_
_atom_type_symbol
_atom_type_description
_atom_type_scat_dispersion_real
_atom_type_scat_dispersion_imag
_atom_type_scat_source
C C 0.0033 0.0000 'International Tables Vol C Tables 4.2.6.8 and 6.1.1.4'
H H 0.0000 0.0000 'International Tables Vol C Tables 4.2.6.8 and 6.1.1.4'
N N 0.0061 0.0000 'International Tables Vol C Tables 4.2.6.8 and 6.1.1.4'

loop_
_geom_angle_atom_site_label_1
_geom_angle_atom_site_label_2
_geom_angle_atom_site_label_3
_geom_angle
N2 N1 C7 121.39(19)
N1 N2 N3 120.17(19)
C9 N3 N2 121.0(2)
C8 N4 C17 121.06(18)
C8 N4 C16 121.89(18)
C17 N4 C16 116.84(19)
C6 C1 C2 119.5(2)
C6 C1 H1 120.2
C2 C1 H1 120.2
C3 C2 C1 121.4(3)
C3 C2 H2 119.3
C1 C2 H2 119.3
C2 C3 C4 119.8(3)
C2 C3 H3 120.1
C4 C3 H3 120.1
C3 C4 C5 119.5(3)
C3 C4 H4 120.3
C5 C4 H4 120.3
C6 C5 C4 121.8(3)
C6 C5 H5 119.1
C4 C5 H5 119.1
C5 C6 C1 117.9(2)
C5 C6 C7 119.9(2)
C1 C6 C7 121.9(2)
N1 C7 C8 121.7(2)
N1 C7 C6 111.83(19)
C8 C7 C6 126.2(2)
N4 C8 C9 122.27(19)
N4 C8 C7 123.93(19)
C9 C8 C7 113.80(19)
N3 C9 C8 121.7(2)
N3 C9 C10 111.5(2)
C8 C9 C10 126.62(19)
C15 C10 C11 117.2(2)
C15 C10 C9 121.8(2)
C11 C10 C9 120.6(2)
C12 C11 C10 122.0(3)
C12 C11 H11 119.0
C10 C11 H11 119.0
C13 C12 C11 120.2(3)
C13 C12 H12 119.9
C11 C12 H12 119.9
C12 C13 C14 119.6(3)
C12 C13 H13 120.2
C14 C13 H13 120.2
C15 C14 C13 119.1(3)
C15 C14 H14 120.4
C13 C14 H14 120.4
C14 C15 C10 122.0(2)
C14 C15 H15 119.0
C10 C15 H15 119.0
N4 C16 C18 113.4(2)
N4 C16 H16A 108.9
C18 C16 H16A 108.9
N4 C16 H16B 108.9
C18 C16 H16B 108.9
H16A C16 H16B 107.7
C19 C17 N4 115.6(2)
C19 C17 H17A 108.4
N4 C17 H17A 108.4
C19 C17 H17B 108.4
N4 C17 H17B 108.4
H17A C17 H17B 107.4
C16 C18 H18A 109.5
C16 C18 H18B 109.5
H18A C18 H18B 109.5
C16 C18 H18C 109.5
H18A C18 H18C 109.5
H18B C18 H18C 109.5
C17 C19 H19A 109.5
C17 C19 H19B 109.5
H19A C19 H19B 109.5
C17 C19 H19C 109.5
H19A C19 H19C 109.5
H19B C19 H19C 109.5

loop_
_geom_bond_atom_site_label_1
_geom_bond_atom_site_label_2
_geom_bond_distance
N1 N2 1.310(3)
N1 C7 1.345(3)
N2 N3 1.357(3)
N3 C9 1.329(3)
N4 C8 1.359(3)
N4 C17 1.453(3)
N4 C16 1.455(3)
C1 C6 1.384(3)
C1 C2 1.389(4)
C1 H1 0.9300
C2 C3 1.348(4)
C2 H2 0.9300
C3 C4 1.353(4)
C3 H3 0.9300
C4 C5 1.389(4)
C4 H4 0.9300
C5 C6 1.364(3)
C5 H5 0.9300
C6 C7 1.475(3)
C7 C8 1.417(3)
C8 C9 1.415(3)
C9 C10 1.470(3)
C10 C15 1.367(3)
C10 C11 1.381(3)
C11 C12 1.359(4)
C11 H11 0.9300
C12 C13 1.351(4)
C12 H12 0.9300
C13 C14 1.394(4)
C13 H13 0.9300
C14 C15 1.366(4)
C14 H14 0.9300
C15 H15 0.9300
C16 C18 1.478(3)
C16 H16A 0.9700
C16 H16B 0.9700
C17 C19 1.457(4)
C17 H17A 0.9700
C17 H17B 0.9700
C18 H18A 0.9600
C18 H18B 0.9600
C18 H18C 0.9600
C19 H19A 0.9600
C19 H19B 0.9600
C19 H19C 0.9600

loop_
_geom_torsion_atom_site_label_1
_geom_torsion_atom_site_label_2
_geom_torsion_atom_site_label_3
_geom_torsion_atom_site_label_4
_geom_torsion
C7 N1 N2 N3 -0.3(4)
N1 N2 N3 C9 -1.8(4)
C6 C1 C2 C3 -0.2(4)
C1 C2 C3 C4 0.7(4)
C2 C3 C4 C5 0.2(4)
C3 C4 C5 C6 -1.7(4)
C4 C5 C6 C1 2.1(4)
C4 C5 C6 C7 175.8(2)
C2 C1 C6 C5 -1.2(3)
C2 C1 C6 C7 -174.7(2)
N2 N1 C7 C8 -0.2(3)
N2 N1 C7 C6 -175.3(2)
C5 C6 C7 N1 -48.8(3)
C1 C6 C7 N1 124.5(2)
C5 C6 C7 C8 136.3(2)
C1 C6 C7 C8 -50.3(3)
C17 N4 C8 C9 -45.1(3)
C16 N4 C8 C9 140.4(2)
C17 N4 C8 C7 134.8(2)
C16 N4 C8 C7 -39.7(3)
N1 C7 C8 N4 -177.5(2)
C6 C7 C8 N4 -3.1(3)
N1 C7 C8 C9 2.5(3)
C6 C7 C8 C9 176.9(2)
N2 N3 C9 C8 4.3(3)
N2 N3 C9 C10 -172.4(2)
N4 C8 C9 N3 175.4(2)
C7 C8 C9 N3 -4.5(3)
N4 C8 C9 C10 -8.4(3)
C7 C8 C9 C10 171.7(2)
N3 C9 C10 C15 127.8(2)
C8 C9 C10 C15 -48.7(3)
N3 C9 C10 C11 -44.8(3)
C8 C9 C10 C11 138.7(2)
C15 C10 C11 C12 -1.1(4)
C9 C10 C11 C12 171.9(3)
C10 C11 C12 C13 0.7(5)
C11 C12 C13 C14 -0.2(5)
C12 C13 C14 C15 0.2(4)
C13 C14 C15 C10 -0.6(4)
C11 C10 C15 C14 1.1(4)
C9 C10 C15 C14 -171.8(2)
C8 N4 C16 C18 -131.5(3)
C17 N4 C16 C18 53.8(3)
C8 N4 C17 C19 -118.7(3)
C16 N4 C17 C19 56.0(3)

loop_
_cod_related_entry_id
_cod_related_entry_database
_cod_related_entry_code
1 ChemSpider 21130092
